data_7027406
loop_
_publ_author_name
'Kou, Hui-Zhong'
'Gao, Song'
'Bu, Wei-Ming'
'Liao, Dai-Zheng'
'Ma, Bao-Qing'
'Jiang, Zong-Hui'
'Yan, Shi-Ping'
'Fan, Yu-Guo'
'Wang, Geng-Lin'

_publ_section_title
;
 Synthesis, crystal structure and metamagnetic properties of a
 two-dimensional honeycomb network based on ferricyanide and
 (3,10-dimethyl-1,3,5,8,10,12-hexaazacyclotetradecane)nickel(II) building
 blocks&#x200A;&#x2020;
;
_journal_issue 15
_journal_name_full 'Journal of the Chemical Society, Dalton Transactions'
_journal_page_first 2477
_journal_paper_doi 10.1039/a902228g
_journal_year 1999
_chemical_formula_sum 'C42 H96 Fe2 N30 Ni3 O9'
_chemical_formula_weight 1453.32
_chemical_name_systematic
; 
 ? 
;
_space_group_IT_number 165
_symmetry_cell_setting trigonal
_symmetry_space_group_name_Hall '-P 3 2"c'
_symmetry_space_group_name_H-M 'P -3 c 1'
_atom_sites_solution_hydrogens geom
_atom_sites_solution_primary direct
_atom_sites_solution_secondary difmap
_audit_creation_method SHELXL
_cell_angle_alpha 90.00
_cell_angle_beta 90.00
_cell_angle_gamma 120.00
_cell_formula_units_Z 2
_cell_length_a 14.809(3)
_cell_length_b 14.809(3)
_cell_length_c 18.390(3)
_cell_measurement_reflns_used 21
_cell_measurement_temperature 293(2)
_cell_measurement_theta_max 11.71
_cell_measurement_theta_min 4.74
_cell_volume 3492.7(12)
_computing_cell_refinement 'Siemens XSCANS'
_computing_data_collection 'Siemens XSCANS'
_computing_data_reduction 'Siemens SHELXTL'
_computing_molecular_graphics 'Siemens SHELXTL'
_computing_publication_material 'Siemens SHELXTL'
_computing_structure_refinement 'SHELXL-93 (Sheldrick, 1993)'
_computing_structure_solution 'SHELXS-86 (Sheldrick, 1990)'
_diffrn_ambient_temperature 293(2)
_diffrn_measurement_device 'Siemens P4'
_diffrn_measurement_method '\w scans'
_diffrn_radiation_monochromator graphite
_diffrn_radiation_source 'fine-focus sealed tube'
_diffrn_radiation_type MoK\a
_diffrn_radiation_wavelength 0.71073
_diffrn_reflns_av_R_equivalents 0.0466
_diffrn_reflns_av_sigmaI/netI 0.0707
_diffrn_reflns_limit_h_max 17
_diffrn_reflns_limit_h_min -1
_diffrn_reflns_limit_k_max 1
_diffrn_reflns_limit_k_min -19
_diffrn_reflns_limit_l_max 23
_diffrn_reflns_limit_l_min -1
_diffrn_reflns_number 6176
_diffrn_reflns_theta_max 27.51
_diffrn_reflns_theta_min 1.59
_diffrn_standards_decay_% 8.58%
_diffrn_standards_interval_count 97
_diffrn_standards_number 3
_exptl_absorpt_coefficient_mu 1.266
_exptl_absorpt_correction_T_max 0.729
_exptl_absorpt_correction_T_min 0.344
_exptl_absorpt_correction_type 'semi-empirical from psi-scan'
_exptl_crystal_colour yellow
_exptl_crystal_density_diffrn 1.382
_exptl_crystal_F_000 1532
_exptl_crystal_size_max 0.46
_exptl_crystal_size_mid 0.30
_exptl_crystal_size_min 0.27
_refine_diff_density_max 1.059
_refine_diff_density_min -0.463
_refine_diff_density_rms 0.152
_refine_ls_extinction_coef 0.0010(5)
_refine_ls_extinction_expression Fc^*^=kFc[1+0.001xFc^2^\l^3^/sin(2\q)]^-1/4^
_refine_ls_extinction_method SHELXL
_refine_ls_goodness_of_fit_all 0.991
_refine_ls_goodness_of_fit_obs 1.134
_refine_ls_matrix_type full
_refine_ls_number_parameters 133
_refine_ls_number_reflns 2688
_refine_ls_number_restraints 0
_refine_ls_restrained_S_all 0.991
_refine_ls_restrained_S_obs 1.134
_refine_ls_R_factor_all 0.0526
_refine_ls_R_factor_obs 0.0485
_refine_ls_shift/esd_max 0.013
_refine_ls_shift/esd_mean 0.002
_refine_ls_structure_factor_coef Fsqd
_refine_ls_weighting_details 'w=1/[\s^2^(Fo^2^)+(0.1200P)^2^+0.0000P] where P=(Fo^2^+2Fc^2^)/3'
_refine_ls_weighting_scheme calc
_refine_ls_wR_factor_all 0.1255
_refine_ls_wR_factor_obs 0.1090
_reflns_number_observed 1974
_reflns_number_total 2688
_reflns_observed_criterion >2sigma(I)
_cod_data_source_file 902228gsup1.cif
_cod_data_source_block 1
_cod_depositor_comments
;
The following automatic conversions were performed:

'_refine_ls_weighting_scheme' value 'calc
w=1/[\s^2^(Fo^2^)+(0.1200P)^2^+0.0000P] where P=(Fo^2^+2Fc^2^)/3' was
changed to 'calc'. New tag '_refine_ls_weighting_details' was
created. The value of the new tag was set to
'w=1/[\s^2^(Fo^2^)+(0.1200P)^2^+0.0000P] where P=(Fo^2^+2Fc^2^)/3'.

Automatic conversion script
Id: cif_fix_values 3143 2015-03-26 13:38:13Z robertas 
;
_cod_original_sg_symbol_H-M P-3c1
_cod_database_code 7027406

loop_
_symmetry_equiv_pos_as_xyz
'x, y, z'
'-y, x-y, z'
'-x+y, -x, z'
'y, x, -z+1/2'
'x-y, -y, -z+1/2'
'-x, -x+y, -z+1/2'
'-x, -y, -z'
'y, -x+y, -z'
'x-y, x, -z'
'-y, -x, z-1/2'
'-x+y, y, z-1/2'
'x, x-y, z-1/2'

loop_
_atom_site_aniso_label
_atom_site_aniso_U_11
_atom_site_aniso_U_22
_atom_site_aniso_U_33
_atom_site_aniso_U_23
_atom_site_aniso_U_13
_atom_site_aniso_U_12
Ni 0.0238(9) 0.0420(14) 0.0319(9) 0.0002(12) 0.0017(8) 0.0134(12)
Fe 0.0278(8) 0.0278(8) 0.0240(11) 0.000 0.000 0.0139(4)
N1 0.028(5) 0.041(6) 0.041(5) 0.006(5) 0.003(4) 0.017(4)
N2 0.069(9) 0.057(7) 0.072(7) -0.024(6) -0.022(8) 0.025(8)
N3 0.036(6) 0.054(6) 0.044(5) -0.006(5) -0.003(5) 0.029(5)
N4 0.032(5) 0.050(6) 0.036(5) -0.007(5) -0.008(5) 0.021(5)
N5 0.048(6) 0.058(7) 0.044(6) 0.000(6) -0.002(5) 0.029(6)
C1 0.024(5) 0.028(7) 0.029(4) -0.003(5) -0.006(4) 0.015(5)
C2 0.047(8) 0.036(6) 0.030(5) -0.005(5) -0.005(7) 0.023(7)
C3 0.055(8) 0.047(8) 0.035(6) -0.009(6) -0.004(6) 0.026(6)
C4 0.055(8) 0.071(10) 0.041(6) -0.006(7) -0.007(6) 0.032(7)
C5 0.069(10) 0.059(9) 0.049(8) 0.005(7) 0.002(7) 0.042(8)
C6 0.037(7) 0.077(10) 0.044(7) 0.002(7) -0.012(6) 0.032(7)
C7 0.086(11) 0.052(9) 0.069(9) 0.017(8) -0.005(9) 0.024(9)
OW1 0.133(13) 0.137(12) 0.231(17) -0.017(13) 0.009(13) 0.061(11)
OW2 0.183(15) 0.183(15) 0.115(13) 0.013(6) -0.013(6) 0.138(17)

loop_
_atom_site_label
_atom_site_type_symbol
_atom_site_fract_x
_atom_site_fract_y
_atom_site_fract_z
_atom_site_U_iso_or_equiv
_atom_site_thermal_displace_type
_atom_site_occupancy
_atom_site_calc_flag
_atom_site_refinement_flags
Ni Ni 0.0000 0.5000 0.0000 0.0339(5) Uani 1 d S
Fe Fe 0.3333 0.6667 -0.15140(12) 0.0265(6) Uani 1 d S
N1 N 0.1442(7) 0.5910(7) -0.0505(5) 0.037(2) Uani 1 d .
N2 N 0.2248(9) 0.4609(8) -0.2354(6) 0.069(3) Uani 1 d .
N3 N -0.0202(7) 0.3659(8) -0.0528(5) 0.042(2) Uani 1 d .
N4 N -0.0679(7) 0.5240(7) -0.0905(5) 0.039(2) Uani 1 d .
N5 N 0.0972(8) 0.3445(8) 0.0298(5) 0.049(3) Uani 1 d .
C1 C 0.2155(7) 0.6219(7) -0.0884(5) 0.026(2) Uani 1 d .
C2 C 0.2645(10) 0.5392(8) -0.2070(5) 0.037(2) Uani 1 d .
C3 C -0.0416(10) 0.3813(10) -0.1297(6) 0.045(3) Uani 1 d .
H3A H -0.0715(10) 0.3157(10) -0.1558(6) 0.054 Uiso 1 calc R
H3B H 0.0228(10) 0.4308(10) -0.1536(6) 0.054 Uiso 1 calc R
C4 C -0.1181(10) 0.4226(10) -0.1296(6) 0.055(4) Uani 1 d .
H4A H -0.1346(10) 0.4319(10) -0.1791(6) 0.066 Uiso 1 calc R
H4B H -0.1824(10) 0.3734(10) -0.1053(6) 0.066 Uiso 1 calc R
C5 C 0.0689(10) 0.3495(11) -0.0442(6) 0.055(4) Uani 1 d .
H5A H 0.0530(10) 0.2850(11) -0.0684(6) 0.065 Uiso 1 calc R
H5B H 0.1286(10) 0.4058(11) -0.0685(6) 0.065 Uiso 1 calc R
C6 C 0.1434(9) 0.4403(10) 0.0711(7) 0.051(3) Uani 1 d .
H6A H 0.2000(9) 0.4945(10) 0.0430(7) 0.061 Uiso 1 calc R
H6B H 0.1729(9) 0.4305(10) 0.1155(7) 0.061 Uiso 1 calc R
C7 C 0.0191(11) 0.2534(10) 0.0710(7) 0.073(5) Uani 1 d .
H7A H 0.0439(11) 0.2560(10) 0.1197(7) 0.110 Uiso 1 calc R
H7B H 0.0080(11) 0.1906(10) 0.0477(7) 0.110 Uiso 1 calc R
H7C H -0.0453(11) 0.2541(10) 0.0726(7) 0.110 Uiso 1 calc R
OW1 O 0.1142(11) 0.2277(12) 0.2615(9) 0.170(6) Uani 1 d .
OW2 O 0.3836(14) 0.3836(14) -0.2500 0.140(7) Uani 1 d S

loop_
_atom_type_symbol
_atom_type_description
_atom_type_scat_dispersion_real
_atom_type_scat_dispersion_imag
_atom_type_scat_source
C C 0.0033 0.0016 'International Tables Vol C Tables 4.2.6.8 and 6.1.1.4'
H H 0.0000 0.0000 'International Tables Vol C Tables 4.2.6.8 and 6.1.1.4'
N N 0.0061 0.0033 'International Tables Vol C Tables 4.2.6.8 and 6.1.1.4'
O O 0.0106 0.0060 'International Tables Vol C Tables 4.2.6.8 and 6.1.1.4'
Fe Fe 0.3463 0.8444 'International Tables Vol C Tables 4.2.6.8 and 6.1.1.4'
Ni Ni 0.3393 1.1124 'International Tables Vol C Tables 4.2.6.8 and 6.1.1.4'

loop_
_geom_angle_atom_site_label_1
_geom_angle_atom_site_label_2
_geom_angle_atom_site_label_3
_geom_angle
_geom_angle_site_symmetry_1
_geom_angle_site_symmetry_3
N4 Ni N4 180.000(1) . 7_565
N4 Ni N1 92.3(3) . 7_565
N4 Ni N1 87.7(3) 7_565 7_565
N4 Ni N1 87.7(3) . .
N4 Ni N1 92.3(3) 7_565 .
N1 Ni N1 180.0 7_565 .
N4 Ni N3 93.5(4) . 7_565
N4 Ni N3 86.5(4) 7_565 7_565
N1 Ni N3 91.2(3) 7_565 7_565
N1 Ni N3 88.8(3) . 7_565
N4 Ni N3 86.5(4) . .
N4 Ni N3 93.5(4) 7_565 .
N1 Ni N3 88.8(3) 7_565 .
N1 Ni N3 91.2(3) . .
N3 Ni N3 180.0 7_565 .
C1 Fe C1 87.2(4) . 3_565
C1 Fe C1 87.2(4) . 2_665
C1 Fe C1 87.2(4) 3_565 2_665
C1 Fe C2 86.1(4) . 3_565
C1 Fe C2 92.2(5) 3_565 3_565
C1 Fe C2 173.2(4) 2_665 3_565
C1 Fe C2 92.2(5) . .
C1 Fe C2 173.2(4) 3_565 .
C1 Fe C2 86.1(4) 2_665 .
C2 Fe C2 94.5(4) 3_565 .
C1 Fe C2 173.2(4) . 2_665
C1 Fe C2 86.1(4) 3_565 2_665
C1 Fe C2 92.2(5) 2_665 2_665
C2 Fe C2 94.5(4) 3_565 2_665
C2 Fe C2 94.5(4) . 2_665
C1 N1 Ni 164.6(8) . .
C5 N3 C3 113.9(9) . .
C5 N3 Ni 113.2(7) . .
C3 N3 Ni 103.6(7) . .
C4 N4 C6 112.7(9) . 7_565
C4 N4 Ni 104.9(7) . .
C6 N4 Ni 112.4(7) 7_565 .
C5 N5 C6 117.0(9) . .
C5 N5 C7 114.8(9) . .
C6 N5 C7 113.5(9) . .
N1 C1 Fe 177.2(9) . .
N2 C2 Fe 175.1(8) . .
N3 C3 C4 108.4(9) . .
N4 C4 C3 107.9(9) . .
N5 C5 N3 114.9(8) . .
N5 C6 N4 113.7(9) . 7_565

loop_
_geom_bond_atom_site_label_1
_geom_bond_atom_site_label_2
_geom_bond_distance
_geom_bond_site_symmetry_2
Ni N4 2.065(9) .
Ni N4 2.065(9) 7_565
Ni N1 2.088(9) 7_565
Ni N1 2.088(9) .
Ni N3 2.094(9) 7_565
Ni N3 2.094(9) .
Fe C1 1.916(10) .
Fe C1 1.916(10) 3_565
Fe C1 1.916(10) 2_665
Fe C2 1.930(10) 3_565
Fe C2 1.930(10) .
Fe C2 1.930(10) 2_665
N1 C1 1.152(12) .
N2 C2 1.132(12) .
N3 C5 1.465(14) .
N3 C3 1.491(13) .
N4 C4 1.486(13) .
N4 C6 1.500(14) 7_565
N5 C5 1.437(13) .
N5 C6 1.444(14) .
N5 C7 1.473(14) .
C3 C4 1.53(2) .
C6 N4 1.500(14) 7_565
